data_7015604
loop_
_publ_author_name
'Aidoudi, Farida H.'
'Byrne, Peter J.'
'Allan, Pheobe K.'
'Teat, Simon J.'
'Lightfoot, Philip'
'Morris, Russell E.'

_publ_section_title
;
 Ionic liquids and deep eutectic mixtures as new solvents for the
 synthesis of vanadium fluorides and oxyfluorides.
;
_journal_issue 16
_journal_name_full 'Dalton transactions (Cambridge, England : 2003)'
_journal_page_first 4324
_journal_page_last 4331
_journal_paper_doi 10.1039/c0dt01765e
_journal_volume 40
_journal_year 2011
_chemical_formula_moiety 'F4 O V, C2 H10 N2'
_chemical_formula_sum 'C2 H10 F4 N2 O V'
_chemical_formula_weight 205.06
_chemical_name_systematic
;
?
;
_space_group_IT_number 130
_symmetry_cell_setting tetragonal
_symmetry_space_group_name_Hall '-P 4a 2ac'
_symmetry_space_group_name_H-M 'P 4/n c c :2'
_atom_sites_solution_hydrogens geom
_atom_sites_solution_primary direct
_atom_sites_solution_secondary difmap
_audit_creation_method SHELXL-97
_cell_angle_alpha 90.00
_cell_angle_beta 90.00
_cell_angle_gamma 90.00
_cell_formula_units_Z 8
_cell_length_a 12.7330(5)
_cell_length_b 12.7330(5)
_cell_length_c 8.0300(4)
_cell_measurement_reflns_used 3243
_cell_measurement_temperature 93(2)
_cell_measurement_theta_max 29.0
_cell_measurement_theta_min 3.2
_cell_volume 1301.90(10)
_computing_cell_refinement 'CrystalClear-SM Expert 2.0 rc13 (Rigaku, 2009)'
_computing_data_collection 'CrystalClear-SM Expert 2.0 rc13 (Rigaku, 2009)'
_computing_data_reduction 'CrystalClear-SM Expert 2.0 rc13 (Rigaku, 2009)'
_computing_molecular_graphics 'Bruker SHELXTL'
_computing_publication_material 'Bruker SHELXTL'
_computing_structure_refinement 'SHELXL-97 (Sheldrick, 1997)'
_computing_structure_solution 'SHELXS-97 (Sheldrick, 1997)'
_diffrn_ambient_temperature 93(2)
_diffrn_measured_fraction_theta_full 0.998
_diffrn_measured_fraction_theta_max 0.998
_diffrn_measurement_device_type 'CCD area detector'
_diffrn_measurement_method dtprofit.ref
_diffrn_radiation_monochromator confocal
_diffrn_radiation_source 'Rotating Anode'
_diffrn_radiation_type MoK\a
_diffrn_radiation_wavelength 0.71073
_diffrn_reflns_av_R_equivalents 0.0703
_diffrn_reflns_av_sigmaI/netI 0.0258
_diffrn_reflns_limit_h_max 11
_diffrn_reflns_limit_h_min -15
_diffrn_reflns_limit_k_max 13
_diffrn_reflns_limit_k_min -15
_diffrn_reflns_limit_l_max 9
_diffrn_reflns_limit_l_min -9
_diffrn_reflns_number 7372
_diffrn_reflns_theta_full 25.30
_diffrn_reflns_theta_max 25.30
_diffrn_reflns_theta_min 2.26
_exptl_absorpt_coefficient_mu 1.540
_exptl_absorpt_correction_T_max 1.000
_exptl_absorpt_correction_T_min 0.753
_exptl_absorpt_correction_type multi-scan
_exptl_absorpt_process_details 'Jacobson, R. (1998) Private communication'
_exptl_crystal_colour blue
_exptl_crystal_density_diffrn 2.092
_exptl_crystal_density_method 'not measured'
_exptl_crystal_description prism
_exptl_crystal_F_000 824
_exptl_crystal_size_max 0.10
_exptl_crystal_size_mid 0.03
_exptl_crystal_size_min 0.03
_refine_diff_density_max 0.574
_refine_diff_density_min -0.454
_refine_diff_density_rms 0.106
_refine_ls_extinction_method none
_refine_ls_goodness_of_fit_ref 1.263
_refine_ls_hydrogen_treatment none
_refine_ls_matrix_type full
_refine_ls_number_parameters 50
_refine_ls_number_reflns 595
_refine_ls_number_restraints 0
_refine_ls_restrained_S_all 1.263
_refine_ls_R_factor_all 0.0665
_refine_ls_R_factor_gt 0.0541
_refine_ls_shift/su_max 0.001
_refine_ls_shift/su_mean 0.000
_refine_ls_structure_factor_coef Fsqd
_refine_ls_weighting_details 'calc w=1/[\s^2^(Fo^2^)+(0.0368P)^2^+7.0095P] where P=(Fo^2^+2Fc^2^)/3'
_refine_ls_weighting_scheme calc
_refine_ls_wR_factor_gt 0.1305
_refine_ls_wR_factor_ref 0.1354
_reflns_number_gt 491
_reflns_number_total 595
_reflns_threshold_expression >2sigma(I)
_cod_data_source_file c0dt01765e.txt
_cod_data_source_block vilm181
_cod_original_sg_symbol_H-M 'P 4/n c c'
_cod_database_code 7015604

loop_
_symmetry_equiv_pos_as_xyz
'x, y, z'
'-y+1/2, x, z'
'-x+1/2, -y+1/2, z'
'y, -x+1/2, z'
'-x+1/2, y, z+1/2'
'y, x, z+1/2'
'x, -y+1/2, z+1/2'
'-y+1/2, -x+1/2, z+1/2'
'-x, -y, -z'
'y-1/2, -x, -z'
'x-1/2, y-1/2, -z'
'-y, x-1/2, -z'
'x-1/2, -y, -z-1/2'
'-y, -x, -z-1/2'
'-x, y-1/2, -z-1/2'
'y-1/2, x-1/2, -z-1/2'

loop_
_atom_site_label
_atom_site_type_symbol
_atom_site_fract_x
_atom_site_fract_y
_atom_site_fract_z
_atom_site_U_iso_or_equiv
_atom_site_adp_type
_atom_site_occupancy
_atom_site_symmetry_multiplicity
_atom_site_calc_flag
_atom_site_refinement_flags
_atom_site_disorder_assembly
_atom_site_disorder_group
V2 V -0.2500 0.2500 0.2879(3) 0.0114(9) Uani 0.50 2 d SP . .
F2 F -0.3981(2) 0.2493(2) 0.2490(3) 0.0203(8) Uani 1 1 d . . .
O2 O -0.2500 0.2500 0.0000 0.0209(18) Uani 1 4 d S . .
C1 C -0.0417(4) 0.4576(4) 0.5092(6) 0.0179(12) Uani 1 1 d . . .
H1A H -0.0389 0.4106 0.4142 0.021 Uiso 1 1 calc R . .
H1B H -0.0282 0.4167 0.6089 0.021 Uiso 1 1 calc R . .
N1 N -0.1480(3) 0.5063(3) 0.5201(5) 0.0184(10) Uani 1 1 d . . .
H1C H -0.1961 0.4562 0.5322 0.028 Uiso 1 1 calc R . .
H1D H -0.1610 0.5423 0.4273 0.028 Uiso 1 1 calc R . .
H1E H -0.1504 0.5494 0.6072 0.028 Uiso 1 1 calc R . .
V1 V 0.2500 0.2500 0.23162(19) 0.0112(5) Uani 1 4 d S . .
F1 F 0.1211(2) 0.3229(2) 0.2753(3) 0.0203(7) Uani 1 1 d . . .
O1 O 0.2500 0.2500 0.0290(8) 0.0148(15) Uani 1 4 d S . .

loop_
_atom_site_aniso_label
_atom_site_aniso_U_11
_atom_site_aniso_U_22
_atom_site_aniso_U_33
_atom_site_aniso_U_23
_atom_site_aniso_U_13
_atom_site_aniso_U_12
V2 0.0121(13) 0.0120(13) 0.010(3) 0.000 0.000 -0.0004(8)
F2 0.0132(15) 0.0279(18) 0.0198(15) -0.0058(13) 0.0004(11) 0.0006(14)
O2 0.022(2) 0.022(2) 0.018(4) 0.000 0.000 0.000
C1 0.014(3) 0.019(3) 0.020(3) 0.000(2) 0.001(2) 0.002(2)
N1 0.019(3) 0.019(3) 0.017(2) 0.0016(17) 0.0008(18) 0.0019(19)
V1 0.0123(6) 0.0123(6) 0.0089(8) 0.000 0.000 0.000
F1 0.0185(16) 0.0244(17) 0.0181(15) -0.0032(13) -0.0022(12) 0.0031(12)
O1 0.017(2) 0.017(2) 0.011(3) 0.000 0.000 0.000

loop_
_atom_type_symbol
_atom_type_description
_atom_type_scat_dispersion_real
_atom_type_scat_dispersion_imag
_atom_type_scat_source
C C 0.0033 0.0016 'International Tables Vol C Tables 4.2.6.8 and 6.1.1.4'
H H 0.0000 0.0000 'International Tables Vol C Tables 4.2.6.8 and 6.1.1.4'
F F 0.0171 0.0103 'International Tables Vol C Tables 4.2.6.8 and 6.1.1.4'
N N 0.0061 0.0033 'International Tables Vol C Tables 4.2.6.8 and 6.1.1.4'
O O 0.0106 0.0060 'International Tables Vol C Tables 4.2.6.8 and 6.1.1.4'
V V 0.3005 0.5294 'International Tables Vol C Tables 4.2.6.8 and 6.1.1.4'

loop_
_geom_angle_atom_site_label_1
_geom_angle_atom_site_label_2
_geom_angle_atom_site_label_3
_geom_angle
_geom_angle_site_symmetry_1
_geom_angle_site_symmetry_3
_geom_angle_publ_flag
V2 V2 O2 180.0 14_556 5_455 ?
V2 V2 F2 81.07(10) 14_556 16_566 ?
O2 V2 F2 98.93(10) 5_455 16_566 ?
V2 V2 F2 81.07(10) 14_556 14_556 ?
O2 V2 F2 98.93(10) 5_455 14_556 ?
F2 V2 F2 162.1(2) 16_566 14_556 ?
V2 V2 F2 80.59(10) 14_556 . ?
O2 V2 F2 99.41(10) 5_455 . ?
F2 V2 F2 88.03(18) 16_566 . ?
F2 V2 F2 89.06(18) 14_556 . ?
V2 V2 F2 80.59(10) 14_556 3_455 ?
O2 V2 F2 99.41(10) 5_455 3_455 ?
F2 V2 F2 89.06(18) 16_566 3_455 ?
F2 V2 F2 88.03(18) 14_556 3_455 ?
F2 V2 F2 161.2(2) . 3_455 ?
V2 V2 O2 0.0 14_556 . ?
O2 V2 O2 180.0 5_455 . ?
F2 V2 O2 81.07(10) 16_566 . ?
F2 V2 O2 81.07(10) 14_556 . ?
F2 V2 O2 80.59(10) . . ?
F2 V2 O2 80.59(10) 3_455 . ?
V2 F2 V2 18.34(12) 14_556 . ?
V2 O2 V2 180.0 14_556 5_454 ?
V2 O2 V2 0.0 14_556 . ?
V2 O2 V2 180.0 5_454 . ?
V2 O2 V2 180.0 14_556 10 ?
V2 O2 V2 0.0 5_454 10 ?
V2 O2 V2 180.0 . 10 ?
N1 C1 C1 110.1(6) . 9_566 ?
N1 C1 H1A 109.6 . . ?
C1 C1 H1A 109.6 9_566 . ?
N1 C1 H1B 109.6 . . ?
C1 C1 H1B 109.6 9_566 . ?
H1A C1 H1B 108.1 . . ?
C1 N1 H1C 109.5 . . ?
C1 N1 H1D 109.5 . . ?
H1C N1 H1D 109.5 . . ?
C1 N1 H1E 109.5 . . ?
H1C N1 H1E 109.5 . . ?
H1D N1 H1E 109.5 . . ?
O1 V1 F1 100.55(9) . 4 ?
O1 V1 F1 100.55(9) . 3 ?
F1 V1 F1 88.08(3) 4 3 ?
O1 V1 F1 100.55(9) . 2 ?
F1 V1 F1 158.91(18) 4 2 ?
F1 V1 F1 88.08(3) 3 2 ?
O1 V1 F1 100.55(9) . . ?
F1 V1 F1 88.08(3) 4 . ?
F1 V1 F1 158.91(18) 3 . ?
F1 V1 F1 88.08(3) 2 . ?
O1 V1 O1 180.000(1) . 5 ?
F1 V1 O1 79.45(9) 4 5 ?
F1 V1 O1 79.45(9) 3 5 ?
F1 V1 O1 79.45(9) 2 5 ?
F1 V1 O1 79.45(9) . 5 ?
V1 O1 V1 180.0 . 5_554 ?

loop_
_geom_bond_atom_site_label_1
_geom_bond_atom_site_label_2
_geom_bond_distance
_geom_bond_site_symmetry_2
_geom_bond_publ_flag
V2 V2 0.609(4) 14_556 ?
V2 O2 1.703(2) 5_455 ?
V2 F2 1.909(3) 16_566 ?
V2 F2 1.909(3) 14_556 ?
V2 F2 1.912(3) . ?
V2 F2 1.912(3) 3_455 ?
V2 O2 2.312(2) . ?
F2 V2 1.909(3) 14_556 ?
O2 V2 1.703(2) 14_556 ?
O2 V2 1.703(2) 5_454 ?
O2 V2 2.312(2) 10 ?
C1 N1 1.491(7) . ?
C1 C1 1.523(10) 9_566 ?
C1 H1A 0.9700 . ?
C1 H1B 0.9700 . ?
N1 H1C 0.8900 . ?
N1 H1D 0.8900 . ?
N1 H1E 0.8900 . ?
V1 O1 1.627(6) . ?
V1 F1 1.917(3) 4 ?
V1 F1 1.917(3) 3 ?
V1 F1 1.917(3) 2 ?
V1 F1 1.917(3) . ?
V1 O1 2.388(6) 5 ?
O1 V1 2.388(6) 5_554 ?

loop_
_geom_hbond_atom_site_label_D
_geom_hbond_atom_site_label_H
_geom_hbond_atom_site_label_A
_geom_hbond_distance_DH
_geom_hbond_distance_HA
_geom_hbond_distance_DA
_geom_hbond_angle_DHA
_geom_hbond_site_symmetry_A
N1 H1C F2 0.89 2.03 2.654(5) 126.3 10_556
N1 H1D F1 0.89 1.92 2.811(5) 175.5 16_566
N1 H1E F1 0.89 1.92 2.748(5) 154.7 9_566
N1 H1E F1 0.89 2.56 3.130(5) 122.6 12_566
